data_4124255
loop_
_publ_author_name
'Adero, Philip O.'
'Furukawa, Takayuki'
'Huang, Min'
'Mukherjee, Debaraj'
'Retailleau, Pascal'
'Boh\'e, Luis'
'Crich, David'

_publ_section_title
;
 Cation Clock Reactions for the Determination of Relative Reaction
 Kinetics in Glycosylation Reactions: Applications to Gluco- and
 Mannopyranosyl Sulfoxide and Trichloroacetimidate Type Donors.
;
_journal_issue 32
_journal_name_full 'Journal of the American Chemical Society'
_journal_page_first 10336
_journal_page_last 10345
_journal_paper_doi 10.1021/jacs.5b06126
_journal_volume 137
_journal_year 2015
_chemical_absolute_configuration ad
_chemical_formula_moiety 'C24 H26 O5'
_chemical_formula_sum 'C24 H26 O5'
_chemical_formula_weight 394.45
_chemical_name_systematic
; 
 (2R,4aR,9aS,10R,10aR)-10-(benzyloxy)-7-methylene-2-
phenyloctahydro-4H-pyrano[2',3':5,6]pyrano[3,2-d][1,3]dioxine
;
_space_group_crystal_system triclinic
_space_group_IT_number 1
_space_group_name_Hall 'P 1'
_space_group_name_H-M_alt 'P 1'
_symmetry_space_group_name_Hall 'P 1'
_symmetry_space_group_name_H-M 'P 1'
_atom_sites_solution_hydrogens geom
_atom_sites_solution_primary direct
_atom_sites_solution_secondary difmap
_audit_creation_method SHELXL-2014/7
_cell_angle_alpha 104.163(7)
_cell_angle_beta 100.372(7)
_cell_angle_gamma 103.601(8)
_cell_formula_units_Z 4
_cell_length_a 11.3740(6)
_cell_length_b 12.3617(6)
_cell_length_c 15.9539(11)
_cell_measurement_reflns_used 6104
_cell_measurement_temperature 203(2)
_cell_measurement_theta_max 68.3
_cell_measurement_theta_min 3.0
_cell_volume 2045.7(2)
_computing_cell_refinement 'CrystalClear-SM Expert 2.0 r4 (Rigaku, 2009)'
_computing_data_collection 'CrystalClear-SM Expert 2.0 r4 (Rigaku, 2009)'
_computing_data_reduction 'CrystalClear-SM Expert 2.0 r4 (Rigaku, 2009)'
_computing_molecular_graphics 'PLATON (Spek, 2009)'
_computing_publication_material 'SHELXL-2014/7 (Sheldrick, 2014)'
_computing_structure_refinement 'SHELXL-2014/7 (Sheldrick, 2014)'
_computing_structure_solution 'SHELXS97 (Sheldrick, 2008)'
_diffrn_ambient_temperature 203(2)
_diffrn_detector_type 'RAPID II large area curved imaging plate detector '
_diffrn_measured_fraction_theta_full 0.960
_diffrn_measured_fraction_theta_max 0.958
_diffrn_measurement_details
;
scan:
    Number of images: 36
               Slice: 20.0000 - 200.0000
         Image width: 5.0000
            Exp time: 150.0000
       Rotation axis: Omega
               Omega: 0.0000
                 Chi: 30.0000
                 Phi: 90.0000
                 XTD: 127.4000
              2theta: 0.0000
scan:
    Number of images: 36
               Slice: 20.0000 - 200.0000
         Image width: 5.0000
            Exp time: 150.0000
       Rotation axis: Omega
               Omega: 0.0000
                 Chi: 50.0000
                 Phi: 270.0000
                 XTD: 127.4000
              2theta: 0.0000
scan:
    Number of images: 31
               Slice: 20.0000 - 176.0000
         Image width: 5.0000
            Exp time: 150.0000
       Rotation axis: Omega
               Omega: 0.0000
                 Chi: 50.0000
                 Phi: 180.0000
                 XTD: 127.4000
              2theta: 0.0000
scan:
    Number of images: 21
               Slice: 20.0000 - 128.0000
         Image width: 5.0000
            Exp time: 150.0000
       Rotation axis: Omega
               Omega: 0.0000
                 Chi: 50.0000
                 Phi: 0.0000
                 XTD: 127.4000
              2theta: 0.0000
scan:
    Number of images: 18
               Slice: 20.0000 - 110.0000
         Image width: 5.0000
            Exp time: 150.0000
       Rotation axis: Omega
               Omega: 0.0000
                 Chi: 30.0000
                 Phi: 270.0000
                 XTD: 127.4000
              2theta: 0.0000
scan:
    Number of images: 12
               Slice: 35.0000 - 95.0000
         Image width: 5.0000
            Exp time: 150.0000
       Rotation axis: Omega
               Omega: 0.0000
                 Chi: 50.0000
                 Phi: 90.0000
                 XTD: 127.4000
              2theta: 0.0000

;
_diffrn_measurement_device_type 'Rigaku rapid II RAXIS conversion'
_diffrn_measurement_method 'profile data from \w-scans'
_diffrn_orient_matrix_type FS_PROCESS
_diffrn_orient_matrix_UB_11 -0.060067
_diffrn_orient_matrix_UB_12 -0.063917
_diffrn_orient_matrix_UB_13 -0.051966
_diffrn_orient_matrix_UB_21 -0.017122
_diffrn_orient_matrix_UB_22 -0.049366
_diffrn_orient_matrix_UB_23 0.040114
_diffrn_orient_matrix_UB_31 -0.069545
_diffrn_orient_matrix_UB_32 0.033027
_diffrn_orient_matrix_UB_33 0.012371
_diffrn_radiation_monochromator 'Osmic CMF mirrors'
_diffrn_radiation_source 'rotating anode mm007HF'
_diffrn_radiation_type CuK\a
_diffrn_radiation_wavelength 1.54187
_diffrn_reflns_av_R_equivalents 0.0480
_diffrn_reflns_av_unetI/netI 0.0597
_diffrn_reflns_laue_measured_fraction_full 0.960
_diffrn_reflns_laue_measured_fraction_max 0.958
_diffrn_reflns_limit_h_max 13
_diffrn_reflns_limit_h_min -10
_diffrn_reflns_limit_k_max 14
_diffrn_reflns_limit_k_min -14
_diffrn_reflns_limit_l_max 18
_diffrn_reflns_limit_l_min -19
_diffrn_reflns_number 20758
_diffrn_reflns_point_group_measured_fraction_full 0.696
_diffrn_reflns_point_group_measured_fraction_max 0.692
_diffrn_reflns_theta_full 67.687
_diffrn_reflns_theta_max 68.238
_diffrn_reflns_theta_min 2.952
_exptl_absorpt_coefficient_mu 0.722
_exptl_absorpt_correction_T_max 0.84
_exptl_absorpt_correction_T_min 0.48
_exptl_absorpt_correction_type multi-scan
_exptl_absorpt_process_details 'FS_ABSCOR (Rigaku, 2009)'
_exptl_crystal_colour colourless
_exptl_crystal_density_diffrn 1.281
_exptl_crystal_description stick
_exptl_crystal_F_000 840
_exptl_crystal_size_max 0.59
_exptl_crystal_size_mid 0.11
_exptl_crystal_size_min 0.10
_refine_diff_density_max 0.260
_refine_diff_density_min -0.280
_refine_diff_density_rms 0.056
_refine_ls_abs_structure_details
;
 Flack x determined using 2399 quotients [(I+)-(I-)]/[(I+)+(I-)]
 (Parsons, Flack and Wagner, Acta Cryst. B69 (2013) 249-259).
;
_refine_ls_abs_structure_Flack -0.18(9)
_refine_ls_extinction_coef 0.00139(16)
_refine_ls_extinction_expression Fc^*^=kFc[1+0.001xFc^2^\l^3^/sin(2\q)]^-1/4^
_refine_ls_extinction_method 'SHELXL-2014/7 (Sheldrick 2014'
_refine_ls_goodness_of_fit_ref 1.190
_refine_ls_hydrogen_treatment constr
_refine_ls_matrix_type full
_refine_ls_number_parameters 1046
_refine_ls_number_reflns 10378
_refine_ls_number_restraints 3
_refine_ls_restrained_S_all 1.190
_refine_ls_R_factor_all 0.0710
_refine_ls_R_factor_gt 0.0450
_refine_ls_shift/su_max 0.000
_refine_ls_shift/su_mean 0.000
_refine_ls_structure_factor_coef Fsqd
_refine_ls_weighting_details 'w=1/[\s^2^(Fo^2^)+(0.0247P)^2^+1.1020P] where P=(Fo^2^+2Fc^2^)/3'
_refine_ls_weighting_scheme calc
_refine_ls_wR_factor_gt 0.0972
_refine_ls_wR_factor_ref 0.1354
_reflns_Friedel_coverage 0.446
_reflns_friedel_fraction_full 0.432
_reflns_friedel_fraction_max 0.427
_reflns_number_gt 7959
_reflns_number_total 10378
_reflns_threshold_expression 'I > 2\s(I)'
_cod_data_source_file ja5b06126_si_003.cif
_cod_data_source_block CCDC_878445
_cod_depositor_comments 'Adding full bibliography for 4124255--4124256.cif.'
_cod_database_code 4124255
_shelx_shelxl_version_number 2014/7
_shelx_space_group_comment
;
The symmetry employed for this shelxl refinement is uniquely defined
by the following loop, which should always be used as a source of
symmetry information in preference to the above space-group names.
They are only intended as comments.
;
_shelx_estimated_absorpt_t_min 0.931
_shelx_estimated_absorpt_t_max 0.931

loop_
_space_group_symop_operation_xyz
'x, y, z'

loop_
_atom_site_label
_atom_site_type_symbol
_atom_site_fract_x
_atom_site_fract_y
_atom_site_fract_z
_atom_site_U_iso_or_equiv
_atom_site_adp_type
_atom_site_occupancy
_atom_site_site_symmetry_order
_atom_site_calc_flag
_atom_site_refinement_flags_posn
_atom_site_refinement_flags_adp
O1 O 0.4344(4) 0.7273(3) 0.2870(3) 0.0601(12) Uani 1 1 d . .
O2 O 0.5782(4) 0.6187(3) 0.1104(3) 0.0621(13) Uani 1 1 d . .
O3 O 0.5621(4) 0.4898(3) 0.1949(2) 0.0474(10) Uani 1 1 d . .
O4 O 0.5988(4) 0.7138(3) 0.4444(2) 0.0502(10) Uani 1 1 d . .
O5 O 0.4215(4) 0.4249(3) 0.3398(3) 0.0569(11) Uani 1 1 d . .
O6 O 0.9658(4) 0.7440(3) 0.2703(2) 0.0492(10) Uani 1 1 d . .
O7 O 1.1305(4) 0.6127(3) 0.1181(3) 0.0526(11) Uani 1 1 d . .
O8 O 1.0584(4) 0.4798(3) 0.1919(2) 0.0434(9) Uani 1 1 d . .
O9 O 1.0499(4) 0.7049(3) 0.4427(2) 0.0541(11) Uani 1 1 d . .
O10 O 0.8857(4) 0.4245(3) 0.3159(3) 0.0534(11) Uani 1 1 d . .
O11 O 0.2408(4) 0.5729(3) 0.7381(3) 0.0536(11) Uani 1 1 d . .
O12 O 0.5320(4) 0.6819(3) 0.9124(3) 0.0571(12) Uani 1 1 d . .
O13 O 0.5334(4) 0.8138(3) 0.8301(2) 0.0468(10) Uani 1 1 d . .
O14 O 0.3353(4) 0.5914(3) 0.5821(2) 0.0479(10) Uani 1 1 d . .
O15 O 0.3473(4) 0.8781(3) 0.6888(3) 0.0539(11) Uani 1 1 d . .
O16 O -0.2038(4) 0.5687(3) 0.7767(2) 0.0489(10) Uani 1 1 d . .
O17 O 0.1059(4) 0.6910(3) 0.9289(2) 0.0523(11) Uani 1 1 d . .
O18 O 0.0732(3) 0.8236(3) 0.8524(2) 0.0418(9) Uani 1 1 d . .
O19 O -0.1736(4) 0.5975(3) 0.6047(2) 0.0521(10) Uani 1 1 d . .
O20 O -0.1281(4) 0.8820(3) 0.7249(3) 0.0520(11) Uani 1 1 d . .
C1 C 0.3912(6) 0.6841(5) 0.3552(5) 0.0620(18) Uani 1 1 d . .
H1 H 0.3088 0.6247 0.3279 0.074 Uiso 1 1 calc R U
C2 C 0.4801(6) 0.6298(5) 0.4003(4) 0.0552(16) Uani 1 1 d . .
H2 H 0.4443 0.6002 0.4453 0.066 Uiso 1 1 calc R U
C3 C 0.5029(6) 0.5288(4) 0.3349(4) 0.0490(15) Uani 1 1 d . .
H3 H 0.5904 0.5288 0.3549 0.059 Uiso 1 1 calc R U
C4 C 0.4819(6) 0.5420(5) 0.2422(4) 0.0483(15) Uani 1 1 d . .
H4 H 0.3933 0.5028 0.2093 0.058 Uiso 1 1 calc R U
C5 C 0.5151(6) 0.6701(4) 0.2460(4) 0.0471(15) Uani 1 1 d . .
H5 H 0.6030 0.7097 0.2801 0.057 Uiso 1 1 calc R U
C6 C 0.4987(7) 0.6777(5) 0.1510(4) 0.0632(19) Uani 1 1 d . .
H6A H 0.4113 0.6406 0.1172 0.076 Uiso 1 1 calc R U
H6B H 0.5218 0.7595 0.1517 0.076 Uiso 1 1 calc R U
C7 C 0.5451(6) 0.4994(5) 0.1072(4) 0.0494(16) Uani 1 1 d . .
H7 H 0.4561 0.4622 0.0747 0.059 Uiso 1 1 calc R U
C8 C 0.3754(6) 0.7868(5) 0.4235(5) 0.0676(19) Uani 1 1 d . .
H8A H 0.3299 0.8296 0.3923 0.081 Uiso 1 1 calc R U
H8B H 0.3261 0.7576 0.4620 0.081 Uiso 1 1 calc R U
C9 C 0.5001(6) 0.8680(5) 0.4800(4) 0.0564(17) Uani 1 1 d . .
C10 C 0.5882(6) 0.8069(5) 0.5140(4) 0.0588(17) Uani 1 1 d . .
H10A H 0.6710 0.8634 0.5423 0.071 Uiso 1 1 calc R U
H10B H 0.5590 0.7752 0.5597 0.071 Uiso 1 1 calc R U
C11 C 0.5281(7) 0.9830(5) 0.5019(4) 0.070(2) Uani 1 1 d . .
H11A H 0.6060 1.0295 0.5403 0.084 Uiso 1 1 calc R U
H11B H 0.4701 1.0182 0.4790 0.084 Uiso 1 1 calc R U
C12 C 0.4447(7) 0.3214(5) 0.2940(5) 0.0640(19) Uani 1 1 d . .
H12A H 0.5305 0.3231 0.3195 0.077 Uiso 1 1 calc R U
H12B H 0.4359 0.3167 0.2309 0.077 Uiso 1 1 calc R U
C13 C 0.3550(6) 0.2171(5) 0.3018(4) 0.0519(15) Uani 1 1 d . .
C14 C 0.2371(7) 0.2174(6) 0.3079(5) 0.071(2) Uani 1 1 d . .
H14 H 0.2129 0.2855 0.3100 0.085 Uiso 1 1 calc R U
C15 C 0.1512(8) 0.1170(6) 0.3111(5) 0.085(2) Uani 1 1 d . .
H15 H 0.0707 0.1196 0.3159 0.102 Uiso 1 1 calc R U
C16 C 0.1814(9) 0.0174(6) 0.3074(5) 0.080(2) Uani 1 1 d . .
H16 H 0.1234 -0.0494 0.3095 0.096 Uiso 1 1 calc R U
C17 C 0.3003(10) 0.0166(6) 0.3004(5) 0.094(3) Uani 1 1 d . .
H17 H 0.3236 -0.0521 0.2973 0.112 Uiso 1 1 calc R U
C18 C 0.3873(8) 0.1168(5) 0.2979(5) 0.074(2) Uani 1 1 d . .
H18 H 0.4681 0.1147 0.2935 0.089 Uiso 1 1 calc R U
C19 C 0.6234(6) 0.4387(5) 0.0592(4) 0.0482(15) Uani 1 1 d . .
C20 C 0.6580(7) 0.4682(5) -0.0135(4) 0.0615(19) Uani 1 1 d . .
H20 H 0.6363 0.5303 -0.0300 0.074 Uiso 1 1 calc R U
C21 C 0.7240(7) 0.4071(6) -0.0619(4) 0.066(2) Uani 1 1 d . .
H21 H 0.7466 0.4280 -0.1109 0.079 Uiso 1 1 calc R U
C22 C 0.7564(6) 0.3171(6) -0.0390(4) 0.0652(19) Uani 1 1 d . .
H22 H 0.8008 0.2756 -0.0722 0.078 Uiso 1 1 calc R U
C23 C 0.7231(7) 0.2867(5) 0.0343(4) 0.0639(19) Uani 1 1 d . .
H23 H 0.7449 0.2243 0.0502 0.077 Uiso 1 1 calc R U
C24 C 0.6583(6) 0.3481(5) 0.0834(4) 0.0565(17) Uani 1 1 d . .
H24 H 0.6379 0.3284 0.1334 0.068 Uiso 1 1 calc R U
C25 C 0.8830(5) 0.6986(5) 0.3198(4) 0.0431(13) Uani 1 1 d . .
H25 H 0.8036 0.6462 0.2776 0.052 Uiso 1 1 calc R U
C26 C 0.9398(6) 0.6312(5) 0.3761(4) 0.0477(15) Uani 1 1 d . .
H26 H 0.8776 0.5994 0.4066 0.057 Uiso 1 1 calc R U
C27 C 0.9749(6) 0.5299(4) 0.3209(3) 0.0451(14) Uani 1 1 d . .
H27 H 1.0583 0.5302 0.3524 0.054 Uiso 1 1 calc R U
C28 C 0.9818(5) 0.5461(4) 0.2310(3) 0.0388(12) Uani 1 1 d . .
H28 H 0.8966 0.5193 0.1909 0.047 Uiso 1 1 calc R U
C29 C 1.0416(5) 0.6730(4) 0.2406(4) 0.0422(13) Uani 1 1 d . .
H29 H 1.1239 0.7007 0.2845 0.051 Uiso 1 1 calc R U
C30 C 1.0603(6) 0.6866(5) 0.1522(4) 0.0538(16) Uani 1 1 d . .
H30A H 0.9790 0.6663 0.1097 0.065 Uiso 1 1 calc R U
H30B H 1.1048 0.7680 0.1600 0.065 Uiso 1 1 calc R U
C31 C 1.0671(5) 0.4956(4) 0.1078(3) 0.0427(14) Uani 1 1 d . .
H31 H 0.9817 0.4755 0.0693 0.051 Uiso 1 1 calc R U
C32 C 0.8574(6) 0.8013(5) 0.3787(4) 0.0536(16) Uani 1 1 d . .
H32A H 0.7825 0.7731 0.3986 0.064 Uiso 1 1 calc R U
H32B H 0.8399 0.8531 0.3435 0.064 Uiso 1 1 calc R U
C33 C 0.9642(6) 0.8700(5) 0.4595(4) 0.0526(15) Uani 1 1 d . .
C34 C 1.0208(7) 0.7949(5) 0.5043(4) 0.0630(19) Uani 1 1 d . .
H34A H 1.0974 0.8439 0.5496 0.076 Uiso 1 1 calc R U
H34B H 0.9625 0.7587 0.5348 0.076 Uiso 1 1 calc R U
C35 C 1.0002(7) 0.9842(5) 0.4907(5) 0.076(2) Uani 1 1 d . .
H35A H 1.0642 1.0221 0.5434 0.091 Uiso 1 1 calc R U
H35B H 0.9620 1.0282 0.4603 0.091 Uiso 1 1 calc R U
C36 C 0.9186(6) 0.3212(5) 0.2797(4) 0.0568(17) Uani 1 1 d . .
H36A H 1.0066 0.3319 0.3070 0.068 Uiso 1 1 calc R U
H36B H 0.9078 0.3063 0.2152 0.068 Uiso 1 1 calc R U
C37 C 0.8375(6) 0.2196(4) 0.2977(4) 0.0468(14) Uani 1 1 d . .
C38 C 0.8042(7) 0.2294(5) 0.3771(5) 0.076(2) Uani 1 1 d . .
H38 H 0.8281 0.3029 0.4202 0.091 Uiso 1 1 calc R U
C39 C 0.7352(8) 0.1317(6) 0.3945(6) 0.089(3) Uani 1 1 d . .
H39 H 0.7140 0.1393 0.4495 0.107 Uiso 1 1 calc R U
C40 C 0.6983(7) 0.0240(5) 0.3309(5) 0.0654(19) Uani 1 1 d . .
H40 H 0.6491 -0.0416 0.3413 0.078 Uiso 1 1 calc R U
C41 C 0.7330(6) 0.0137(5) 0.2546(5) 0.0637(19) Uani 1 1 d . .
H41 H 0.7109 -0.0602 0.2121 0.076 Uiso 1 1 calc R U
C42 C 0.8018(7) 0.1111(5) 0.2371(4) 0.0626(19) Uani 1 1 d . .
H42 H 0.8241 0.1020 0.1823 0.075 Uiso 1 1 calc R U
C43 C 1.1346(5) 0.4171(4) 0.0638(3) 0.0425(13) Uani 1 1 d . .
C44 C 1.1739(6) 0.4345(5) -0.0110(4) 0.0506(15) Uani 1 1 d . .
H44 H 1.1630 0.4982 -0.0304 0.061 Uiso 1 1 calc R U
C45 C 1.2290(6) 0.3585(5) -0.0568(4) 0.0582(17) Uani 1 1 d . .
H45 H 1.2533 0.3697 -0.1081 0.070 Uiso 1 1 calc R U
C46 C 1.2483(6) 0.2665(5) -0.0277(4) 0.0603(17) Uani 1 1 d . .
H46 H 1.2865 0.2154 -0.0586 0.072 Uiso 1 1 calc R U
C47 C 1.2117(7) 0.2497(5) 0.0465(5) 0.069(2) Uani 1 1 d . .
H47 H 1.2251 0.1870 0.0664 0.083 Uiso 1 1 calc R U
C48 C 1.1549(6) 0.3243(5) 0.0928(4) 0.0580(17) Uani 1 1 d . .
H48 H 1.1302 0.3120 0.1437 0.070 Uiso 1 1 calc R U
C49 C 0.1843(5) 0.6159(5) 0.6698(4) 0.0503(15) Uani 1 1 d . .
H49 H 0.1439 0.6735 0.6969 0.060 Uiso 1 1 calc R U
C50 C 0.2770(5) 0.6728(4) 0.6252(4) 0.0452(14) Uani 1 1 d . .
H50 H 0.2326 0.7013 0.5799 0.054 Uiso 1 1 calc R U
C51 C 0.3826(5) 0.7754(4) 0.6919(4) 0.0447(14) Uani 1 1 d . .
H51 H 0.4605 0.7791 0.6717 0.054 Uiso 1 1 calc R U
C52 C 0.4037(6) 0.7604(4) 0.7846(4) 0.0466(15) Uani 1 1 d . .
H52 H 0.3518 0.7982 0.8184 0.056 Uiso 1 1 calc R U
C53 C 0.3707(6) 0.6309(4) 0.7786(4) 0.0441(14) Uani 1 1 d . .
H53 H 0.4210 0.5931 0.7432 0.053 Uiso 1 1 calc R U
C54 C 0.4020(6) 0.6219(5) 0.8715(4) 0.0568(17) Uani 1 1 d . .
H54A H 0.3506 0.6569 0.9066 0.068 Uiso 1 1 calc R U
H54B H 0.3847 0.5397 0.8696 0.068 Uiso 1 1 calc R U
C55 C 0.5584(6) 0.8012(5) 0.9172(4) 0.0499(15) Uani 1 1 d . .
H55 H 0.5052 0.8366 0.9513 0.060 Uiso 1 1 calc R U
C56 C 0.0843(5) 0.5121(5) 0.6007(4) 0.0561(16) Uani 1 1 d . .
H56A H 0.0326 0.4682 0.6313 0.067 Uiso 1 1 calc R U
H56B H 0.0300 0.5404 0.5617 0.067 Uiso 1 1 calc R U
C57 C 0.1414(6) 0.4332(5) 0.5454(4) 0.0506(15) Uani 1 1 d . .
C58 C 0.2448(6) 0.4949(5) 0.5126(4) 0.0566(16) Uani 1 1 d . .
H58A H 0.2871 0.4392 0.4871 0.068 Uiso 1 1 calc R U
H58B H 0.2091 0.5238 0.4649 0.068 Uiso 1 1 calc R U
C59 C 0.1048(7) 0.3191(5) 0.5248(4) 0.0676(19) Uani 1 1 d . .
H59A H 0.1438 0.2744 0.4888 0.081 Uiso 1 1 calc R U
H59B H 0.0396 0.2819 0.5461 0.081 Uiso 1 1 calc R U
C60 C 0.4459(6) 0.9828(5) 0.7367(4) 0.0607(18) Uani 1 1 d . .
H60A H 0.5215 0.9803 0.7159 0.073 Uiso 1 1 calc R U
H60B H 0.4651 0.9902 0.8006 0.073 Uiso 1 1 calc R U
C61 C 0.4059(6) 1.0857(5) 0.7218(4) 0.0504(15) Uani 1 1 d . .
C62 C 0.3375(6) 1.0815(5) 0.6394(5) 0.0659(19) Uani 1 1 d . .
H62 H 0.3107 1.0114 0.5923 0.079 Uiso 1 1 calc R U
C63 C 0.3082(7) 1.1793(6) 0.6255(5) 0.077(2) Uani 1 1 d . .
H63 H 0.2619 1.1755 0.5692 0.092 Uiso 1 1 calc R U
C64 C 0.3475(7) 1.2832(5) 0.6953(6) 0.072(2) Uani 1 1 d . .
H64 H 0.3266 1.3497 0.6869 0.087 Uiso 1 1 calc R U
C65 C 0.4161(7) 1.2875(5) 0.7750(5) 0.068(2) Uani 1 1 d . .
H65 H 0.4445 1.3578 0.8220 0.081 Uiso 1 1 calc R U
C66 C 0.4450(6) 1.1896(5) 0.7885(4) 0.0610(17) Uani 1 1 d . .
H66 H 0.4926 1.1945 0.8447 0.073 Uiso 1 1 calc R U
C67 C 0.6936(6) 0.8641(5) 0.9636(4) 0.0506(15) Uani 1 1 d . .
C68 C 0.7528(7) 0.8300(5) 1.0321(4) 0.0575(17) Uani 1 1 d . .
H68 H 0.7104 0.7651 1.0470 0.069 Uiso 1 1 calc R U
C69 C 0.8760(7) 0.8927(6) 1.0789(4) 0.0656(19) Uani 1 1 d . .
H69 H 0.9163 0.8700 1.1256 0.079 Uiso 1 1 calc R U
C70 C 0.9386(7) 0.9871(6) 1.0573(5) 0.0675(19) Uani 1 1 d . .
H70 H 1.0213 1.0293 1.0892 0.081 Uiso 1 1 calc R U
C71 C 0.8791(7) 1.0197(6) 0.9883(4) 0.0653(19) Uani 1 1 d . .
H71 H 0.9223 1.0834 0.9726 0.078 Uiso 1 1 calc R U
C72 C 0.7572(6) 0.9599(5) 0.9425(4) 0.0553(16) Uani 1 1 d . .
H72 H 0.7169 0.9841 0.8967 0.066 Uiso 1 1 calc R U
C73 C -0.2833(5) 0.6149(5) 0.7228(4) 0.0471(14) Uani 1 1 d . .
H73 H -0.3146 0.6705 0.7622 0.057 Uiso 1 1 calc R U
C74 C -0.2129(5) 0.6769(4) 0.6673(4) 0.0457(14) Uani 1 1 d . .
H74 H -0.2703 0.7092 0.6333 0.055 Uiso 1 1 calc R U
C75 C -0.0966(5) 0.7771(4) 0.7229(4) 0.0450(14) Uani 1 1 d . .
H75 H -0.0282 0.7747 0.6926 0.054 Uiso 1 1 calc R U
C76 C -0.0568(5) 0.7621(4) 0.8139(3) 0.0384(12) Uani 1 1 d . .
H76 H -0.1072 0.7930 0.8532 0.046 Uiso 1 1 calc R U
C77 C -0.0741(5) 0.6337(4) 0.8055(3) 0.0403(13) Uani 1 1 d . .
H77 H -0.0298 0.6014 0.7620 0.048 Uiso 1 1 calc R U
C78 C -0.0217(6) 0.6207(5) 0.8952(4) 0.0552(17) Uani 1 1 d . .
H78A H -0.0706 0.6455 0.9370 0.066 Uiso 1 1 calc R U
H78B H -0.0270 0.5387 0.8890 0.066 Uiso 1 1 calc R U
C79 C 0.1120(5) 0.8093(4) 0.9375(3) 0.0420(13) Uani 1 1 d . .
H79 H 0.0563 0.8327 0.9749 0.050 Uiso 1 1 calc R U
C80 C -0.3928(6) 0.5123(5) 0.6631(4) 0.0520(15) Uani 1 1 d . .
H80A H -0.4258 0.4647 0.6993 0.062 Uiso 1 1 calc R U
H80B H -0.4595 0.5417 0.6378 0.062 Uiso 1 1 calc R U
C81 C -0.3573(6) 0.4379(5) 0.5890(4) 0.0518(15) Uani 1 1 d . .
C82 C -0.2787(6) 0.5066(5) 0.5429(4) 0.0636(19) Uani 1 1 d . .
H82A H -0.2484 0.4538 0.5013 0.076 Uiso 1 1 calc R U
H82B H -0.3304 0.5414 0.5079 0.076 Uiso 1 1 calc R U
C83 C -0.3913(8) 0.3233(6) 0.5636(5) 0.085(2) Uani 1 1 d . .
H83A H -0.4420 0.2823 0.5929 0.103 Uiso 1 1 calc R U
H83B H -0.3651 0.2824 0.5162 0.103 Uiso 1 1 calc R U
C84 C -0.0245(6) 0.9838(5) 0.7560(4) 0.0569(17) Uani 1 1 d . .
H84A H 0.0390 0.9726 0.7233 0.068 Uiso 1 1 calc R U
H84B H 0.0129 0.9981 0.8195 0.068 Uiso 1 1 calc R U
C85 C -0.0647(6) 1.0868(5) 0.7432(4) 0.0483(15) Uani 1 1 d . .
C86 C -0.1865(7) 1.0893(5) 0.7348(4) 0.0613(18) Uani 1 1 d . .
H86 H -0.2481 1.0234 0.7344 0.074 Uiso 1 1 calc R U
C87 C -0.2192(7) 1.1886(5) 0.7269(5) 0.069(2) Uani 1 1 d . .
H87 H -0.3026 1.1894 0.7218 0.083 Uiso 1 1 calc R U
C88 C -0.1307(7) 1.2855(5) 0.7265(5) 0.070(2) Uani 1 1 d . .
H88 H -0.1528 1.3525 0.7208 0.084 Uiso 1 1 calc R U
C89 C -0.0106(8) 1.2827(5) 0.7345(4) 0.072(2) Uani 1 1 d . .
H89 H 0.0508 1.3492 0.7354 0.086 Uiso 1 1 calc R U
C90 C 0.0239(7) 1.1833(5) 0.7412(4) 0.0632(18) Uani 1 1 d . .
H90 H 0.1069 1.1822 0.7444 0.076 Uiso 1 1 calc R U
C91 C 0.2441(6) 0.8847(4) 0.9820(3) 0.0442(14) Uani 1 1 d . .
C92 C 0.3086(6) 0.8677(5) 1.0582(4) 0.0512(15) Uani 1 1 d . .
H92 H 0.2725 0.8053 1.0783 0.061 Uiso 1 1 calc R U
C93 C 0.4258(6) 0.9426(6) 1.1043(4) 0.0595(17) Uani 1 1 d . .
H93 H 0.4684 0.9317 1.1564 0.071 Uiso 1 1 calc R U
C94 C 0.4812(6) 1.0334(5) 1.0749(4) 0.0633(18) Uani 1 1 d . .
H94 H 0.5608 1.0842 1.1068 0.076 Uiso 1 1 calc R U
C95 C 0.4188(6) 1.0490(5) 0.9985(4) 0.0616(18) Uani 1 1 d . .
H95 H 0.4567 1.1098 0.9776 0.074 Uiso 1 1 calc R U
C96 C 0.2999(6) 0.9752(5) 0.9518(4) 0.0497(15) Uani 1 1 d . .
H96 H 0.2576 0.9867 0.8999 0.060 Uiso 1 1 calc R U

loop_
_atom_site_aniso_label
_atom_site_aniso_U_11
_atom_site_aniso_U_22
_atom_site_aniso_U_33
_atom_site_aniso_U_23
_atom_site_aniso_U_13
_atom_site_aniso_U_12
O1 0.065(3) 0.047(2) 0.067(3) 0.024(2) 0.002(2) 0.017(2)
O2 0.090(4) 0.039(2) 0.053(2) 0.0232(19) 0.012(2) 0.006(2)
O3 0.053(2) 0.044(2) 0.047(2) 0.0225(18) 0.0108(19) 0.0103(19)
O4 0.044(2) 0.051(2) 0.051(2) 0.0170(18) 0.0099(19) 0.0053(19)
O5 0.065(3) 0.038(2) 0.080(3) 0.029(2) 0.030(2) 0.016(2)
O6 0.058(3) 0.044(2) 0.055(2) 0.0226(18) 0.020(2) 0.020(2)
O7 0.068(3) 0.036(2) 0.060(2) 0.0199(18) 0.028(2) 0.012(2)
O8 0.048(2) 0.042(2) 0.046(2) 0.0196(17) 0.0184(18) 0.0129(17)
O9 0.065(3) 0.050(2) 0.044(2) 0.0129(18) 0.004(2) 0.020(2)
O10 0.059(3) 0.035(2) 0.073(3) 0.0257(19) 0.027(2) 0.0102(19)
O11 0.060(3) 0.045(2) 0.060(3) 0.0232(19) 0.025(2) 0.010(2)
O12 0.079(3) 0.041(2) 0.060(2) 0.0264(19) 0.017(2) 0.021(2)
O13 0.057(3) 0.043(2) 0.046(2) 0.0211(17) 0.0144(19) 0.0155(19)
O14 0.050(2) 0.045(2) 0.048(2) 0.0114(17) 0.0111(19) 0.0165(19)
O15 0.052(3) 0.040(2) 0.075(3) 0.029(2) 0.014(2) 0.0119(19)
O16 0.045(2) 0.048(2) 0.054(2) 0.0225(18) 0.0115(19) 0.0071(19)
O17 0.052(3) 0.043(2) 0.061(2) 0.0266(19) 0.003(2) 0.0097(19)
O18 0.039(2) 0.040(2) 0.045(2) 0.0199(17) 0.0033(17) 0.0074(17)
O19 0.062(3) 0.047(2) 0.044(2) 0.0101(18) 0.017(2) 0.012(2)
O20 0.050(3) 0.037(2) 0.071(3) 0.0271(19) 0.008(2) 0.0103(18)
C1 0.053(4) 0.044(3) 0.085(5) 0.021(3) 0.011(4) 0.010(3)
C2 0.055(4) 0.043(3) 0.071(4) 0.027(3) 0.017(3) 0.010(3)
C3 0.053(4) 0.037(3) 0.058(4) 0.027(3) 0.012(3) 0.004(3)
C4 0.047(4) 0.038(3) 0.058(4) 0.022(3) 0.004(3) 0.008(3)
C5 0.046(4) 0.034(3) 0.053(3) 0.011(2) 0.001(3) 0.008(3)
C6 0.084(5) 0.042(3) 0.060(4) 0.022(3) 0.003(4) 0.015(3)
C7 0.061(4) 0.039(3) 0.042(3) 0.018(2) -0.001(3) 0.007(3)
C8 0.061(5) 0.045(3) 0.097(5) 0.026(3) 0.024(4) 0.009(3)
C9 0.064(4) 0.046(3) 0.059(4) 0.020(3) 0.020(3) 0.010(3)
C10 0.066(5) 0.058(4) 0.049(4) 0.015(3) 0.015(3) 0.012(3)
C11 0.092(6) 0.050(4) 0.069(4) 0.020(3) 0.022(4) 0.017(4)
C12 0.075(5) 0.036(3) 0.086(5) 0.022(3) 0.031(4) 0.013(3)
C13 0.058(4) 0.037(3) 0.062(4) 0.019(3) 0.015(3) 0.012(3)
C14 0.072(5) 0.050(4) 0.092(5) 0.029(4) 0.020(4) 0.011(4)
C15 0.074(6) 0.067(5) 0.099(6) 0.017(4) 0.029(5) -0.003(4)
C16 0.096(7) 0.047(4) 0.089(5) 0.015(4) 0.041(5) -0.002(4)
C17 0.143(9) 0.045(4) 0.101(6) 0.032(4) 0.047(6) 0.021(5)
C18 0.098(6) 0.050(4) 0.094(5) 0.035(4) 0.045(5) 0.027(4)
C19 0.049(4) 0.040(3) 0.044(3) 0.014(3) 0.001(3) -0.002(3)
C20 0.072(5) 0.053(4) 0.050(4) 0.024(3) 0.004(3) 0.001(3)
C21 0.067(5) 0.063(4) 0.056(4) 0.018(3) 0.010(4) 0.000(4)
C22 0.057(4) 0.065(4) 0.057(4) 0.008(3) 0.014(3) -0.002(4)
C23 0.074(5) 0.047(4) 0.057(4) 0.012(3) 0.008(4) 0.001(3)
C24 0.069(5) 0.046(3) 0.046(3) 0.015(3) 0.007(3) 0.005(3)
C25 0.032(3) 0.045(3) 0.051(3) 0.014(3) 0.010(3) 0.010(3)
C26 0.055(4) 0.040(3) 0.046(3) 0.018(3) 0.016(3) 0.003(3)
C27 0.055(4) 0.034(3) 0.045(3) 0.017(2) 0.016(3) 0.003(3)
C28 0.039(3) 0.040(3) 0.038(3) 0.013(2) 0.011(2) 0.011(2)
C29 0.049(4) 0.035(3) 0.045(3) 0.017(2) 0.012(3) 0.012(3)
C30 0.076(5) 0.042(3) 0.051(4) 0.020(3) 0.025(3) 0.021(3)
C31 0.046(3) 0.043(3) 0.037(3) 0.017(2) 0.006(3) 0.007(3)
C32 0.048(4) 0.047(3) 0.066(4) 0.015(3) 0.015(3) 0.015(3)
C33 0.050(4) 0.046(3) 0.055(4) 0.012(3) 0.013(3) 0.007(3)
C34 0.086(5) 0.049(4) 0.049(4) 0.009(3) 0.011(4) 0.022(4)
C35 0.070(5) 0.046(4) 0.087(5) 0.003(3) -0.001(4) 0.006(3)
C36 0.073(5) 0.037(3) 0.066(4) 0.017(3) 0.030(4) 0.017(3)
C37 0.062(4) 0.034(3) 0.051(3) 0.017(3) 0.021(3) 0.016(3)
C38 0.111(7) 0.037(3) 0.093(5) 0.022(3) 0.057(5) 0.019(4)
C39 0.132(8) 0.047(4) 0.120(6) 0.035(4) 0.086(6) 0.031(4)
C40 0.073(5) 0.038(3) 0.097(5) 0.029(3) 0.042(4) 0.014(3)
C41 0.066(5) 0.040(3) 0.075(5) 0.015(3) 0.010(4) 0.005(3)
C42 0.085(5) 0.044(3) 0.055(4) 0.016(3) 0.016(4) 0.013(3)
C43 0.044(3) 0.038(3) 0.039(3) 0.006(2) 0.007(3) 0.009(3)
C44 0.057(4) 0.051(3) 0.043(3) 0.016(3) 0.007(3) 0.017(3)
C45 0.062(4) 0.056(4) 0.053(4) 0.010(3) 0.016(3) 0.017(3)
C46 0.062(5) 0.050(4) 0.066(4) 0.008(3) 0.027(3) 0.013(3)
C47 0.091(6) 0.044(4) 0.079(5) 0.023(3) 0.032(4) 0.020(4)
C48 0.081(5) 0.042(3) 0.057(4) 0.019(3) 0.025(3) 0.020(3)
C49 0.041(3) 0.046(3) 0.076(4) 0.028(3) 0.025(3) 0.018(3)
C50 0.049(4) 0.039(3) 0.053(3) 0.021(3) 0.018(3) 0.012(3)
C51 0.047(4) 0.043(3) 0.056(3) 0.026(3) 0.018(3) 0.020(3)
C52 0.060(4) 0.036(3) 0.049(3) 0.018(2) 0.021(3) 0.013(3)
C53 0.054(4) 0.035(3) 0.049(3) 0.014(2) 0.019(3) 0.016(3)
C54 0.074(5) 0.041(3) 0.063(4) 0.025(3) 0.026(4) 0.016(3)
C55 0.075(5) 0.042(3) 0.047(3) 0.022(3) 0.028(3) 0.026(3)
C56 0.040(3) 0.047(3) 0.087(5) 0.027(3) 0.015(3) 0.015(3)
C57 0.047(4) 0.048(3) 0.058(4) 0.022(3) 0.008(3) 0.014(3)
C58 0.061(4) 0.056(4) 0.048(3) 0.014(3) 0.008(3) 0.013(3)
C59 0.077(5) 0.054(4) 0.070(4) 0.025(3) 0.012(4) 0.015(4)
C60 0.061(4) 0.046(3) 0.072(4) 0.024(3) 0.007(4) 0.011(3)
C61 0.052(4) 0.035(3) 0.064(4) 0.021(3) 0.010(3) 0.009(3)
C62 0.066(5) 0.044(3) 0.083(5) 0.029(3) 0.001(4) 0.010(3)
C63 0.062(5) 0.058(4) 0.112(6) 0.044(4) 0.002(4) 0.017(4)
C64 0.057(4) 0.040(4) 0.125(7) 0.036(4) 0.019(4) 0.013(3)
C65 0.073(5) 0.043(4) 0.092(5) 0.025(3) 0.027(4) 0.016(3)
C66 0.064(4) 0.056(4) 0.066(4) 0.027(3) 0.020(3) 0.013(3)
C67 0.072(5) 0.041(3) 0.046(3) 0.013(3) 0.021(3) 0.025(3)
C68 0.078(5) 0.048(3) 0.055(4) 0.021(3) 0.020(4) 0.026(3)
C69 0.081(5) 0.064(4) 0.059(4) 0.017(3) 0.016(4) 0.037(4)
C70 0.065(5) 0.065(4) 0.065(4) 0.007(3) 0.014(4) 0.018(4)
C71 0.074(5) 0.058(4) 0.065(4) 0.019(3) 0.023(4) 0.018(4)
C72 0.058(4) 0.051(4) 0.061(4) 0.024(3) 0.013(3) 0.018(3)
C73 0.044(3) 0.043(3) 0.055(4) 0.017(3) 0.015(3) 0.008(3)
C74 0.049(4) 0.039(3) 0.047(3) 0.014(3) 0.005(3) 0.015(3)
C75 0.042(3) 0.038(3) 0.059(4) 0.021(3) 0.010(3) 0.014(3)
C76 0.034(3) 0.039(3) 0.045(3) 0.015(2) 0.013(2) 0.012(2)
C77 0.040(3) 0.038(3) 0.042(3) 0.016(2) 0.008(2) 0.007(2)
C78 0.055(4) 0.049(3) 0.057(4) 0.026(3) 0.001(3) 0.006(3)
C79 0.052(4) 0.043(3) 0.037(3) 0.014(2) 0.014(3) 0.021(3)
C80 0.046(4) 0.045(3) 0.062(4) 0.014(3) 0.009(3) 0.013(3)
C81 0.050(4) 0.046(3) 0.055(4) 0.009(3) 0.010(3) 0.015(3)
C82 0.069(5) 0.052(4) 0.054(4) 0.007(3) 0.006(3) 0.005(3)
C83 0.093(6) 0.048(4) 0.107(6) 0.007(4) 0.033(5) 0.016(4)
C84 0.048(4) 0.049(3) 0.074(4) 0.031(3) 0.008(3) 0.008(3)
C85 0.050(4) 0.039(3) 0.054(3) 0.018(3) 0.007(3) 0.011(3)
C86 0.062(4) 0.050(4) 0.079(5) 0.031(3) 0.016(4) 0.017(3)
C87 0.075(5) 0.058(4) 0.082(5) 0.027(4) 0.016(4) 0.031(4)
C88 0.082(5) 0.038(3) 0.080(5) 0.021(3) -0.005(4) 0.016(4)
C89 0.089(6) 0.043(4) 0.074(5) 0.027(3) -0.002(4) 0.008(4)
C90 0.065(5) 0.051(4) 0.071(4) 0.027(3) 0.008(4) 0.011(3)
C91 0.051(4) 0.036(3) 0.041(3) 0.007(2) 0.008(3) 0.012(3)
C92 0.051(4) 0.059(4) 0.045(3) 0.018(3) 0.014(3) 0.016(3)
C93 0.053(4) 0.067(4) 0.049(4) 0.014(3) -0.002(3) 0.016(3)
C94 0.055(4) 0.050(4) 0.070(4) 0.007(3) -0.003(3) 0.014(3)
C95 0.056(4) 0.050(4) 0.069(4) 0.020(3) -0.002(3) 0.010(3)
C96 0.051(4) 0.041(3) 0.056(4) 0.015(3) 0.004(3) 0.019(3)

loop_
_atom_type_symbol
_atom_type_description
_atom_type_scat_dispersion_real
_atom_type_scat_dispersion_imag
_atom_type_scat_source
C C 0.0181 0.0091 'International Tables Vol C Tables 4.2.6.8 and 6.1.1.4'
H H 0.0000 0.0000 'International Tables Vol C Tables 4.2.6.8 and 6.1.1.4'
O O 0.0492 0.0322 'International Tables Vol C Tables 4.2.6.8 and 6.1.1.4'

loop_
_geom_angle_atom_site_label_1
_geom_angle_atom_site_label_2
_geom_angle_atom_site_label_3
_geom_angle
C5 O1 C1 115.4(4)
C7 O2 C6 111.3(5)
C7 O3 C4 111.5(4)
C2 O4 C10 111.3(5)
C12 O5 C3 113.7(5)
C29 O6 C25 115.2(4)
C31 O7 C30 109.7(4)
C31 O8 C28 110.6(4)
C26 O9 C34 110.6(5)
C27 O10 C36 114.1(4)
C53 O11 C49 115.2(4)
C55 O12 C54 110.7(5)
C55 O13 C52 111.0(4)
C50 O14 C58 111.3(4)
C51 O15 C60 112.7(4)
C77 O16 C73 115.5(4)
C79 O17 C78 109.1(4)
C79 O18 C76 110.0(4)
C74 O19 C82 111.3(5)
C84 O20 C75 114.4(4)
O1 C1 C2 112.5(6)
O1 C1 C8 107.4(5)
C2 C1 C8 110.3(6)
O1 C1 H1 108.9
C2 C1 H1 108.9
C8 C1 H1 108.9
O4 C2 C1 110.9(5)
O4 C2 C3 107.3(5)
C1 C2 C3 112.7(5)
O4 C2 H2 108.6
C1 C2 H2 108.6
C3 C2 H2 108.6
O5 C3 C4 113.4(4)
O5 C3 C2 106.2(5)
C4 C3 C2 110.7(5)
O5 C3 H3 108.8
C4 C3 H3 108.8
C2 C3 H3 108.8
O3 C4 C3 109.4(5)
O3 C4 C5 107.5(5)
C3 C4 C5 111.0(5)
O3 C4 H4 109.6
C3 C4 H4 109.6
C5 C4 H4 109.6
O1 C5 C4 111.3(5)
O1 C5 C6 108.2(5)
C4 C5 C6 108.5(5)
O1 C5 H5 109.6
C4 C5 H5 109.6
C6 C5 H5 109.6
O2 C6 C5 107.7(5)
O2 C6 H6A 110.2
C5 C6 H6A 110.2
O2 C6 H6B 110.2
C5 C6 H6B 110.2
H6A C6 H6B 108.5
O3 C7 O2 110.0(4)
O3 C7 C19 109.8(5)
O2 C7 C19 110.0(5)
O3 C7 H7 109.0
O2 C7 H7 109.0
C19 C7 H7 109.0
C9 C8 C1 111.0(6)
C9 C8 H8A 109.4
C1 C8 H8A 109.4
C9 C8 H8B 109.4
C1 C8 H8B 109.4
H8A C8 H8B 108.0
C11 C9 C10 122.5(6)
C11 C9 C8 123.7(7)
C10 C9 C8 113.7(5)
O4 C10 C9 112.4(5)
O4 C10 H10A 109.1
C9 C10 H10A 109.1
O4 C10 H10B 109.1
C9 C10 H10B 109.1
H10A C10 H10B 107.9
C9 C11 H11A 120.0
C9 C11 H11B 120.0
H11A C11 H11B 120.0
O5 C12 C13 110.2(5)
O5 C12 H12A 109.6
C13 C12 H12A 109.6
O5 C12 H12B 109.6
C13 C12 H12B 109.6
H12A C12 H12B 108.1
C14 C13 C18 118.5(6)
C14 C13 C12 121.0(6)
C18 C13 C12 120.4(6)
C13 C14 C15 120.7(7)
C13 C14 H14 119.6
C15 C14 H14 119.6
C16 C15 C14 121.6(8)
C16 C15 H15 119.2
C14 C15 H15 119.2
C15 C16 C17 117.7(7)
C15 C16 H16 121.1
C17 C16 H16 121.1
C16 C17 C18 121.1(8)
C16 C17 H17 119.4
C18 C17 H17 119.4
C13 C18 C17 120.3(8)
C13 C18 H18 119.8
C17 C18 H18 119.8
C24 C19 C20 118.7(6)
C24 C19 C7 120.7(5)
C20 C19 C7 120.5(6)
C21 C20 C19 120.7(6)
C21 C20 H20 119.6
C19 C20 H20 119.6
C22 C21 C20 120.5(7)
C22 C21 H21 119.7
C20 C21 H21 119.7
C21 C22 C23 119.5(7)
C21 C22 H22 120.2
C23 C22 H22 120.2
C24 C23 C22 120.3(7)
C24 C23 H23 119.9
C22 C23 H23 119.9
C23 C24 C19 120.2(6)
C23 C24 H24 119.9
C19 C24 H24 119.9
O6 C25 C32 107.0(4)
O6 C25 C26 111.8(5)
C32 C25 C26 110.4(5)
O6 C25 H25 109.2
C32 C25 H25 109.2
C26 C25 H25 109.2
O9 C26 C27 107.4(5)
O9 C26 C25 111.6(4)
C27 C26 C25 113.1(4)
O9 C26 H26 108.2
C27 C26 H26 108.2
C25 C26 H26 108.2
O10 C27 C28 113.8(4)
O10 C27 C26 107.7(4)
C28 C27 C26 109.5(4)
O10 C27 H27 108.5
C28 C27 H27 108.5
C26 C27 H27 108.5
O8 C28 C27 110.1(4)
O8 C28 C29 107.4(4)
C27 C28 C29 110.6(4)
O8 C28 H28 109.6
C27 C28 H28 109.6
C29 C28 H28 109.6
O6 C29 C30 108.1(4)
O6 C29 C28 111.5(4)
C30 C29 C28 110.3(4)
O6 C29 H29 109.0
C30 C29 H29 109.0
C28 C29 H29 109.0
O7 C30 C29 109.9(4)
O7 C30 H30A 109.7
C29 C30 H30A 109.7
O7 C30 H30B 109.7
C29 C30 H30B 109.7
H30A C30 H30B 108.2
O7 C31 O8 110.6(4)
O7 C31 C43 109.6(5)
O8 C31 C43 110.1(4)
O7 C31 H31 108.8
O8 C31 H31 108.8
C43 C31 H31 108.8
C25 C32 C33 113.3(5)
C25 C32 H32A 108.9
C33 C32 H32A 108.9
C25 C32 H32B 108.9
C33 C32 H32B 108.9
H32A C32 H32B 107.7
C35 C33 C34 122.8(6)
C35 C33 C32 123.8(6)
C34 C33 C32 113.3(5)
O9 C34 C33 112.6(5)
O9 C34 H34A 109.1
C33 C34 H34A 109.1
O9 C34 H34B 109.1
C33 C34 H34B 109.1
H34A C34 H34B 107.8
C33 C35 H35A 120.0
C33 C35 H35B 120.0
H35A C35 H35B 120.0
O10 C36 C37 109.7(5)
O10 C36 H36A 109.7
C37 C36 H36A 109.7
O10 C36 H36B 109.7
C37 C36 H36B 109.7
H36A C36 H36B 108.2
C42 C37 C38 117.7(5)
C42 C37 C36 120.2(5)
C38 C37 C36 121.9(5)
C37 C38 C39 120.9(6)
C37 C38 H38 119.6
C39 C38 H38 119.6
C40 C39 C38 119.8(7)
C40 C39 H39 120.1
C38 C39 H39 120.1
C41 C40 C39 119.4(6)
C41 C40 H40 120.3
C39 C40 H40 120.3
C40 C41 C42 120.8(6)
C40 C41 H41 119.6
C42 C41 H41 119.6
C37 C42 C41 121.4(6)
C37 C42 H42 119.3
C41 C42 H42 119.3
C48 C43 C44 118.8(6)
C48 C43 C31 122.1(5)
C44 C43 C31 119.0(5)
C45 C44 C43 120.4(6)
C45 C44 H44 119.8
C43 C44 H44 119.8
C46 C45 C44 120.3(6)
C46 C45 H45 119.8
C44 C45 H45 119.8
C47 C46 C45 119.7(7)
C47 C46 H46 120.2
C45 C46 H46 120.2
C46 C47 C48 120.8(6)
C46 C47 H47 119.6
C48 C47 H47 119.6
C43 C48 C47 120.0(6)
C43 C48 H48 120.0
C47 C48 H48 120.0
O11 C49 C50 113.0(5)
O11 C49 C56 107.1(4)
C50 C49 C56 109.9(5)
O11 C49 H49 108.9
C50 C49 H49 108.9
C56 C49 H49 108.9
O14 C50 C49 111.1(4)
O14 C50 C51 106.5(5)
C49 C50 C51 112.4(5)
O14 C50 H50 108.9
C49 C50 H50 108.9
C51 C50 H50 108.9
O15 C51 C52 113.0(5)
O15 C51 C50 106.2(4)
C52 C51 C50 110.9(4)
O15 C51 H51 108.9
C52 C51 H51 108.9
C50 C51 H51 108.9
O13 C52 C51 108.8(4)
O13 C52 C53 108.4(4)
C51 C52 C53 110.7(4)
O13 C52 H52 109.7
C51 C52 H52 109.7
C53 C52 H52 109.7
O11 C53 C54 109.3(5)
O11 C53 C52 111.6(5)
C54 C53 C52 108.1(4)
O11 C53 H53 109.3
C54 C53 H53 109.3
C52 C53 H53 109.3
O12 C54 C53 109.0(5)
O12 C54 H54A 109.9
C53 C54 H54A 109.9
O12 C54 H54B 109.9
C53 C54 H54B 109.9
H54A C54 H54B 108.3
O12 C55 O13 110.5(4)
O12 C55 C67 110.2(5)
O13 C55 C67 108.9(5)
O12 C55 H55 109.1
O13 C55 H55 109.1
C67 C55 H55 109.1
C57 C56 C49 111.3(5)
C57 C56 H56A 109.4
C49 C56 H56A 109.4
C57 C56 H56B 109.4
C49 C56 H56B 109.4
H56A C56 H56B 108.0
C59 C57 C58 121.3(6)
C59 C57 C56 124.3(6)
C58 C57 C56 114.4(5)
O14 C58 C57 112.8(5)
O14 C58 H58A 109.0
C57 C58 H58A 109.0
O14 C58 H58B 109.0
C57 C58 H58B 109.0
H58A C58 H58B 107.8
C57 C59 H59A 120.0
C57 C59 H59B 120.0
H59A C59 H59B 120.0
O15 C60 C61 109.2(5)
O15 C60 H60A 109.8
C61 C60 H60A 109.8
O15 C60 H60B 109.8
C61 C60 H60B 109.8
H60A C60 H60B 108.3
C66 C61 C62 118.1(5)
C66 C61 C60 120.1(5)
C62 C61 C60 121.6(5)
C61 C62 C63 120.8(6)
C61 C62 H62 119.6
C63 C62 H62 119.6
C62 C63 C64 119.7(7)
C62 C63 H63 120.1
C64 C63 H63 120.1
C65 C64 C63 119.2(6)
C65 C64 H64 120.4
C63 C64 H64 120.4
C64 C65 C66 120.8(7)
C64 C65 H65 119.6
C66 C65 H65 119.6
C61 C66 C65 121.4(6)
C61 C66 H66 119.3
C65 C66 H66 119.3
C72 C67 C68 119.6(6)
C72 C67 C55 120.9(5)
C68 C67 C55 119.4(5)
C67 C68 C69 119.5(6)
C67 C68 H68 120.3
C69 C68 H68 120.3
C70 C69 C68 120.6(6)
C70 C69 H69 119.7
C68 C69 H69 119.7
C69 C70 C71 119.5(7)
C69 C70 H70 120.3
C71 C70 H70 120.3
C72 C71 C70 120.6(7)
C72 C71 H71 119.7
C70 C71 H71 119.7
C71 C72 C67 120.2(6)
C71 C72 H72 119.9
C67 C72 H72 119.9
O16 C73 C80 106.9(4)
O16 C73 C74 111.3(5)
C80 C73 C74 110.9(5)
O16 C73 H73 109.3
C80 C73 H73 109.3
C74 C73 H73 109.3
O19 C74 C73 111.1(4)
O19 C74 C75 107.3(5)
C73 C74 C75 113.7(5)
O19 C74 H74 108.2
C73 C74 H74 108.2
C75 C74 H74 108.2
O20 C75 C76 114.2(5)
O20 C75 C74 106.6(4)
C76 C75 C74 109.3(4)
O20 C75 H75 108.9
C76 C75 H75 108.9
C74 C75 H75 108.9
O18 C76 C75 109.5(4)
O18 C76 C77 107.9(4)
C75 C76 C77 110.1(4)
O18 C76 H76 109.8
C75 C76 H76 109.8
C77 C76 H76 109.8
O16 C77 C78 107.7(4)
O16 C77 C76 111.0(4)
C78 C77 C76 109.7(4)
O16 C77 H77 109.4
C78 C77 H77 109.4
C76 C77 H77 109.4
O17 C78 C77 109.3(4)
O17 C78 H78A 109.8
C77 C78 H78A 109.8
O17 C78 H78B 109.8
C77 C78 H78B 109.8
H78A C78 H78B 108.3
O18 C79 O17 110.3(4)
O18 C79 C91 109.8(4)
O17 C79 C91 109.2(4)
O18 C79 H79 109.2
O17 C79 H79 109.2
C91 C79 H79 109.2
C81 C80 C73 112.4(5)
C81 C80 H80A 109.1
C73 C80 H80A 109.1
C81 C80 H80B 109.1
C73 C80 H80B 109.1
H80A C80 H80B 107.9
C83 C81 C80 125.0(7)
C83 C81 C82 121.6(7)
C80 C81 C82 113.4(5)
O19 C82 C81 112.3(5)
O19 C82 H82A 109.1
C81 C82 H82A 109.1
O19 C82 H82B 109.1
C81 C82 H82B 109.1
H82A C82 H82B 107.9
C81 C83 H83A 120.0
C81 C83 H83B 120.0
H83A C83 H83B 120.0
O20 C84 C85 110.3(5)
O20 C84 H84A 109.6
C85 C84 H84A 109.6
O20 C84 H84B 109.6
C85 C84 H84B 109.6
H84A C84 H84B 108.1
C86 C85 C90 118.9(6)
C86 C85 C84 122.3(5)
C90 C85 C84 118.8(6)
C85 C86 C87 120.6(6)
C85 C86 H86 119.7
C87 C86 H86 119.7
C88 C87 C86 120.5(7)
C88 C87 H87 119.7
C86 C87 H87 119.7
C89 C88 C87 118.8(6)
C89 C88 H88 120.6
C87 C88 H88 120.6
C88 C89 C90 121.6(7)
C88 C89 H89 119.2
C90 C89 H89 119.2
C85 C90 C89 119.6(7)
C85 C90 H90 120.2
C89 C90 H90 120.2
C96 C91 C92 119.4(5)
C96 C91 C79 121.4(5)
C92 C91 C79 119.1(5)
C93 C92 C91 119.8(6)
C93 C92 H92 120.1
C91 C92 H92 120.1
C92 C93 C94 120.9(6)
C92 C93 H93 119.6
C94 C93 H93 119.6
C95 C94 C93 119.5(6)
C95 C94 H94 120.3
C93 C94 H94 120.3
C94 C95 C96 120.5(6)
C94 C95 H95 119.8
C96 C95 H95 119.8
C91 C96 C95 120.0(5)
C91 C96 H96 120.0
C95 C96 H96 120.0

loop_
_geom_bond_atom_site_label_1
_geom_bond_atom_site_label_2
_geom_bond_distance
O1 C5 1.436(7)
O1 C1 1.437(7)
O2 C7 1.418(6)
O2 C6 1.435(8)
O3 C7 1.417(6)
O3 C4 1.450(7)
O4 C2 1.427(7)
O4 C10 1.435(7)
O5 C12 1.418(7)
O5 C3 1.425(6)
O6 C29 1.427(6)
O6 C25 1.435(6)
O7 C31 1.411(6)
O7 C30 1.423(7)
O8 C31 1.420(6)
O8 C28 1.449(6)
O9 C26 1.427(6)
O9 C34 1.438(7)
O10 C27 1.426(6)
O10 C36 1.430(6)
O11 C53 1.430(7)
O11 C49 1.440(6)
O12 C55 1.414(6)
O12 C54 1.435(7)
O13 C55 1.421(6)
O13 C52 1.435(7)
O14 C50 1.436(6)
O14 C58 1.442(6)
O15 C51 1.427(6)
O15 C60 1.429(6)
O16 C77 1.432(6)
O16 C73 1.444(6)
O17 C79 1.419(6)
O17 C78 1.432(6)
O18 C79 1.418(6)
O18 C76 1.435(6)
O19 C74 1.431(6)
O19 C82 1.437(6)
O20 C84 1.416(6)
O20 C75 1.419(6)
C1 C2 1.512(8)
C1 C8 1.528(9)
C1 H1 0.9900
C2 C3 1.524(8)
C2 H2 0.9900
C3 C4 1.510(7)
C3 H3 0.9900
C4 C5 1.521(7)
C4 H4 0.9900
C5 C6 1.522(8)
C5 H5 0.9900
C6 H6A 0.9800
C6 H6B 0.9800
C7 C19 1.490(9)
C7 H7 0.9900
C8 C9 1.503(8)
C8 H8A 0.9800
C8 H8B 0.9800
C9 C11 1.322(8)
C9 C10 1.493(9)
C10 H10A 0.9800
C10 H10B 0.9800
C11 H11A 0.9400
C11 H11B 0.9400
C12 C13 1.492(7)
C12 H12A 0.9800
C12 H12B 0.9800
C13 C14 1.363(9)
C13 C18 1.364(8)
C14 C15 1.405(9)
C14 H14 0.9400
C15 C16 1.346(11)
C15 H15 0.9400
C16 C17 1.379(11)
C16 H16 0.9400
C17 C18 1.406(10)
C17 H17 0.9400
C18 H18 0.9400
C19 C24 1.389(8)
C19 C20 1.392(8)
C20 C21 1.386(9)
C20 H20 0.9400
C21 C22 1.359(9)
C21 H21 0.9400
C22 C23 1.400(9)
C22 H22 0.9400
C23 C24 1.383(9)
C23 H23 0.9400
C24 H24 0.9400
C25 C32 1.506(8)
C25 C26 1.526(7)
C25 H25 0.9900
C26 C27 1.524(8)
C26 H26 0.9900
C27 C28 1.509(7)
C27 H27 0.9900
C28 C29 1.513(6)
C28 H28 0.9900
C29 C30 1.507(7)
C29 H29 0.9900
C30 H30A 0.9800
C30 H30B 0.9800
C31 C43 1.494(8)
C31 H31 0.9900
C32 C33 1.508(8)
C32 H32A 0.9800
C32 H32B 0.9800
C33 C35 1.311(8)
C33 C34 1.492(8)
C34 H34A 0.9800
C34 H34B 0.9800
C35 H35A 0.9400
C35 H35B 0.9400
C36 C37 1.496(7)
C36 H36A 0.9800
C36 H36B 0.9800
C37 C42 1.366(7)
C37 C38 1.371(8)
C38 C39 1.397(8)
C38 H38 0.9400
C39 C40 1.379(9)
C39 H39 0.9400
C40 C41 1.332(9)
C40 H40 0.9400
C41 C42 1.394(8)
C41 H41 0.9400
C42 H42 0.9400
C43 C48 1.389(8)
C43 C44 1.393(7)
C44 C45 1.383(8)
C44 H44 0.9400
C45 C46 1.377(8)
C45 H45 0.9400
C46 C47 1.370(8)
C46 H46 0.9400
C47 C48 1.390(9)
C47 H47 0.9400
C48 H48 0.9400
C49 C50 1.508(7)
C49 C56 1.525(8)
C49 H49 0.9900
C50 C51 1.532(7)
C50 H50 0.9900
C51 C52 1.520(7)
C51 H51 0.9900
C52 C53 1.530(7)
C52 H52 0.9900
C53 C54 1.498(7)
C53 H53 0.9900
C54 H54A 0.9800
C54 H54B 0.9800
C55 C67 1.504(8)
C55 H55 0.9900
C56 C57 1.495(8)
C56 H56A 0.9800
C56 H56B 0.9800
C57 C59 1.312(8)
C57 C58 1.494(8)
C58 H58A 0.9800
C58 H58B 0.9800
C59 H59A 0.9400
C59 H59B 0.9400
C60 C61 1.504(7)
C60 H60A 0.9800
C60 H60B 0.9800
C61 C66 1.368(8)
C61 C62 1.384(8)
C62 C63 1.384(8)
C62 H62 0.9400
C63 C64 1.393(10)
C63 H63 0.9400
C64 C65 1.350(9)
C64 H64 0.9400
C65 C66 1.381(8)
C65 H65 0.9400
C66 H66 0.9400
C67 C72 1.386(8)
C67 C68 1.386(8)
C68 C69 1.396(9)
C68 H68 0.9400
C69 C70 1.372(9)
C69 H69 0.9400
C70 C71 1.382(9)
C70 H70 0.9400
C71 C72 1.375(9)
C71 H71 0.9400
C72 H72 0.9400
C73 C80 1.518(7)
C73 C74 1.520(7)
C73 H73 0.9900
C74 C75 1.530(7)
C74 H74 0.9900
C75 C76 1.510(7)
C75 H75 0.9900
C76 C77 1.523(7)
C76 H76 0.9900
C77 C78 1.510(7)
C77 H77 0.9900
C78 H78A 0.9800
C78 H78B 0.9800
C79 C91 1.504(7)
C79 H79 0.9900
C80 C81 1.491(8)
C80 H80A 0.9800
C80 H80B 0.9800
C81 C83 1.313(8)
C81 C82 1.501(8)
C82 H82A 0.9800
C82 H82B 0.9800
C83 H83A 0.9400
C83 H83B 0.9400
C84 C85 1.497(7)
C84 H84A 0.9800
C84 H84B 0.9800
C85 C86 1.376(8)
C85 C90 1.379(8)
C86 C87 1.391(8)
C86 H86 0.9400
C87 C88 1.373(9)
C87 H87 0.9400
C88 C89 1.359(10)
C88 H88 0.9400
C89 C90 1.396(9)
C89 H89 0.9400
C90 H90 0.9400
C91 C96 1.387(7)
C91 C92 1.393(7)
C92 C93 1.381(8)
C92 H92 0.9400
C93 C94 1.382(8)
C93 H93 0.9400
C94 C95 1.376(8)
C94 H94 0.9400
C95 C96 1.393(8)
C95 H95 0.9400
C96 H96 0.9400

loop_
_geom_torsion_atom_site_label_1
_geom_torsion_atom_site_label_2
_geom_torsion_atom_site_label_3
_geom_torsion_atom_site_label_4
_geom_torsion
C5 O1 C1 C2 26.6(7)
C5 O1 C1 C8 148.2(5)
C10 O4 C2 C1 62.3(6)
C10 O4 C2 C3 -174.1(4)
O1 C1 C2 O4 62.1(7)
C8 C1 C2 O4 -57.8(7)
O1 C1 C2 C3 -58.3(7)
C8 C1 C2 C3 -178.2(5)
C12 O5 C3 C4 68.0(7)
C12 O5 C3 C2 -170.3(5)
O4 C2 C3 O5 139.9(4)
C1 C2 C3 O5 -97.7(5)
O4 C2 C3 C4 -96.7(5)
C1 C2 C3 C4 25.8(7)
C7 O3 C4 C3 179.6(4)
C7 O3 C4 C5 -59.7(5)
O5 C3 C4 O3 -90.9(6)
C2 C3 C4 O3 149.8(5)
O5 C3 C4 C5 150.6(5)
C2 C3 C4 C5 31.3(7)
C1 O1 C5 C4 32.2(6)
C1 O1 C5 C6 151.4(5)
O3 C4 C5 O1 176.4(4)
C3 C4 C5 O1 -64.0(6)
O3 C4 C5 C6 57.4(6)
C3 C4 C5 C6 177.0(6)
C7 O2 C6 C5 60.8(6)
O1 C5 C6 O2 -179.1(4)
C4 C5 C6 O2 -58.2(6)
C4 O3 C7 O2 62.1(6)
C4 O3 C7 C19 -176.7(4)
C6 O2 C7 O3 -62.8(6)
C6 O2 C7 C19 176.2(4)
O1 C1 C8 C9 -73.7(7)
C2 C1 C8 C9 49.2(7)
C1 C8 C9 C11 137.4(7)
C1 C8 C9 C10 -46.1(7)
C2 O4 C10 C9 -58.0(6)
C11 C9 C10 O4 -133.1(6)
C8 C9 C10 O4 50.3(7)
C3 O5 C12 C13 -179.4(5)
O5 C12 C13 C14 31.2(9)
O5 C12 C13 C18 -152.4(6)
C18 C13 C14 C15 0.7(11)
C12 C13 C14 C15 177.1(6)
C13 C14 C15 C16 -0.6(12)
C14 C15 C16 C17 0.0(12)
C15 C16 C17 C18 0.5(13)
C14 C13 C18 C17 -0.2(11)
C12 C13 C18 C17 -176.6(7)
C16 C17 C18 C13 -0.4(12)
O3 C7 C19 C24 25.6(7)
O2 C7 C19 C24 146.8(5)
O3 C7 C19 C20 -157.4(5)
O2 C7 C19 C20 -36.2(7)
C24 C19 C20 C21 1.1(9)
C7 C19 C20 C21 -175.9(6)
C19 C20 C21 C22 -0.1(10)
C20 C21 C22 C23 -0.4(9)
C21 C22 C23 C24 -0.3(9)
C22 C23 C24 C19 1.4(9)
C20 C19 C24 C23 -1.8(8)
C7 C19 C24 C23 175.2(5)
C29 O6 C25 C32 154.8(4)
C29 O6 C25 C26 33.8(6)
C34 O9 C26 C27 -173.0(4)
C34 O9 C26 C25 62.6(6)
O6 C25 C26 O9 63.4(6)
C32 C25 C26 O9 -55.6(6)
O6 C25 C26 C27 -57.8(6)
C32 C25 C26 C27 -176.8(5)
C36 O10 C27 C28 68.8(6)
C36 O10 C27 C26 -169.5(5)
O9 C26 C27 O10 129.9(4)
C25 C26 C27 O10 -106.5(5)
O9 C26 C27 C28 -105.8(5)
C25 C26 C27 C28 17.8(6)
C31 O8 C28 C27 -179.2(4)
C31 O8 C28 C29 -58.7(5)
O10 C27 C28 O8 -81.0(6)
C26 C27 C28 O8 158.3(4)
O10 C27 C28 C29 160.4(5)
C26 C27 C28 C29 39.7(6)
C25 O6 C29 C30 146.6(4)
C25 O6 C29 C28 25.2(6)
O8 C28 C29 O6 174.1(4)
C27 C28 C29 O6 -65.7(6)
O8 C28 C29 C30 54.0(6)
C27 C28 C29 C30 174.2(5)
C31 O7 C30 C29 58.7(6)
O6 C29 C30 O7 -177.2(4)
C28 C29 C30 O7 -55.0(6)
C30 O7 C31 O8 -63.8(6)
C30 O7 C31 C43 174.6(4)
C28 O8 C31 O7 64.8(5)
C28 O8 C31 C43 -173.9(4)
O6 C25 C32 C33 -76.4(6)
C26 C25 C32 C33 45.4(7)
C25 C32 C33 C35 140.2(7)
C25 C32 C33 C34 -43.3(7)
C26 O9 C34 C33 -59.3(6)
C35 C33 C34 O9 -134.0(7)
C32 C33 C34 O9 49.5(8)
C27 O10 C36 C37 166.2(5)
O10 C36 C37 C42 145.8(6)
O10 C36 C37 C38 -39.1(8)
C42 C37 C38 C39 -0.5(11)
C36 C37 C38 C39 -175.8(7)
C37 C38 C39 C40 -0.9(13)
C38 C39 C40 C41 2.5(12)
C39 C40 C41 C42 -2.6(11)
C38 C37 C42 C41 0.5(10)
C36 C37 C42 C41 175.8(6)
C40 C41 C42 C37 1.1(11)
O7 C31 C43 C48 136.6(5)
O8 C31 C43 C48 14.8(7)
O7 C31 C43 C44 -46.1(6)
O8 C31 C43 C44 -167.9(5)
C48 C43 C44 C45 1.8(9)
C31 C43 C44 C45 -175.6(5)
C43 C44 C45 C46 -1.6(9)
C44 C45 C46 C47 0.6(10)
C45 C46 C47 C48 0.1(10)
C44 C43 C48 C47 -1.0(9)
C31 C43 C48 C47 176.3(6)
C46 C47 C48 C43 0.1(10)
C53 O11 C49 C50 25.8(7)
C53 O11 C49 C56 146.9(5)
C58 O14 C50 C49 61.8(6)
C58 O14 C50 C51 -175.5(4)
O11 C49 C50 O14 60.8(6)
C56 C49 C50 O14 -58.8(6)
O11 C49 C50 C51 -58.4(6)
C56 C49 C50 C51 -178.1(5)
C60 O15 C51 C52 67.8(6)
C60 O15 C51 C50 -170.5(5)
O14 C50 C51 O15 141.7(4)
C49 C50 C51 O15 -96.4(5)
O14 C50 C51 C52 -95.2(5)
C49 C50 C51 C52 26.7(7)
C55 O13 C52 C51 -179.5(4)
C55 O13 C52 C53 -59.1(6)
O15 C51 C52 O13 -92.0(5)
C50 C51 C52 O13 148.9(5)
O15 C51 C52 C53 149.0(5)
C50 C51 C52 C53 30.0(7)
C49 O11 C53 C54 153.0(5)
C49 O11 C53 C52 33.5(6)
O13 C52 C53 O11 177.0(4)
C51 C52 C53 O11 -63.8(6)
O13 C52 C53 C54 56.8(6)
C51 C52 C53 C54 176.0(5)
C55 O12 C54 C53 60.5(6)
O11 C53 C54 O12 -179.1(4)
C52 C53 C54 O12 -57.4(6)
C54 O12 C55 O13 -62.1(6)
C54 O12 C55 C67 177.6(4)
C52 O13 C55 O12 61.9(6)
C52 O13 C55 C67 -176.9(4)
O11 C49 C56 C57 -73.2(6)
C50 C49 C56 C57 49.9(6)
C49 C56 C57 C59 135.6(6)
C49 C56 C57 C58 -45.5(7)
C50 O14 C58 C57 -55.6(6)
C59 C57 C58 O14 -132.9(6)
C56 C57 C58 O14 48.1(7)
C51 O15 C60 C61 173.9(5)
O15 C60 C61 C66 146.1(6)
O15 C60 C61 C62 -39.0(8)
C66 C61 C62 C63 -1.0(10)
C60 C61 C62 C63 -176.0(6)
C61 C62 C63 C64 -0.2(11)
C62 C63 C64 C65 1.3(11)
C63 C64 C65 C66 -1.4(11)
C62 C61 C66 C65 0.9(10)
C60 C61 C66 C65 176.0(6)
C64 C65 C66 C61 0.3(11)
O12 C55 C67 C72 149.8(5)
O13 C55 C67 C72 28.5(7)
O12 C55 C67 C68 -34.1(7)
O13 C55 C67 C68 -155.4(5)
C72 C67 C68 C69 -0.1(9)
C55 C67 C68 C69 -176.2(6)
C67 C68 C69 C70 -0.2(10)
C68 C69 C70 C71 -0.4(10)
C69 C70 C71 C72 1.3(10)
C70 C71 C72 C67 -1.7(10)
C68 C67 C72 C71 1.0(9)
C55 C67 C72 C71 177.1(6)
C77 O16 C73 C80 152.2(5)
C77 O16 C73 C74 31.0(6)
C82 O19 C74 C73 61.3(6)
C82 O19 C74 C75 -173.7(4)
O16 C73 C74 O19 63.4(6)
C80 C73 C74 O19 -55.4(6)
O16 C73 C74 C75 -57.9(6)
C80 C73 C74 C75 -176.7(5)
C84 O20 C75 C76 72.7(6)
C84 O20 C75 C74 -166.4(5)
O19 C74 C75 O20 132.4(4)
C73 C74 C75 O20 -104.2(5)
O19 C74 C75 C76 -103.7(5)
C73 C74 C75 C76 19.7(7)
C79 O18 C76 C75 -179.4(4)
C79 O18 C76 C77 -59.6(5)
O20 C75 C76 O18 -83.5(6)
C74 C75 C76 O18 157.1(4)
O20 C75 C76 C77 158.0(4)
C74 C75 C76 C77 38.6(6)
C73 O16 C77 C78 148.5(5)
C73 O16 C77 C76 28.3(6)
O18 C76 C77 O16 173.6(4)
C75 C76 C77 O16 -66.9(6)
O18 C76 C77 C78 54.6(6)
C75 C76 C77 C78 174.1(5)
C79 O17 C78 C77 59.5(6)
O16 C77 C78 O17 -176.2(4)
C76 C77 C78 O17 -55.2(6)
C76 O18 C79 O17 66.0(5)
C76 O18 C79 C91 -173.6(4)
C78 O17 C79 O18 -65.2(5)
C78 O17 C79 C91 174.1(4)
O16 C73 C80 C81 -74.2(6)
C74 C73 C80 C81 47.3(7)
C73 C80 C81 C83 136.0(7)
C73 C80 C81 C82 -45.2(7)
C74 O19 C82 C81 -58.5(6)
C83 C81 C82 O19 -130.6(7)
C80 C81 C82 O19 50.5(7)
C75 O20 C84 C85 171.8(5)
O20 C84 C85 C86 22.1(8)
O20 C84 C85 C90 -159.0(5)
C90 C85 C86 C87 -1.7(10)
C84 C85 C86 C87 177.2(6)
C85 C86 C87 C88 0.6(10)
C86 C87 C88 C89 -0.4(11)
C87 C88 C89 C90 1.2(11)
C86 C85 C90 C89 2.6(9)
C84 C85 C90 C89 -176.4(6)
C88 C89 C90 C85 -2.4(10)
O18 C79 C91 C96 16.1(7)
O17 C79 C91 C96 137.2(5)
O18 C79 C91 C92 -167.9(5)
O17 C79 C91 C92 -46.8(7)
C96 C91 C92 C93 1.7(9)
C79 C91 C92 C93 -174.4(6)
C91 C92 C93 C94 -1.2(10)
C92 C93 C94 C95 -0.3(10)
C93 C94 C95 C96 1.1(10)
C92 C91 C96 C95 -0.9(9)
C79 C91 C96 C95 175.1(6)
C94 C95 C96 C91 -0.5(10)
